data_7003453
loop_
_publ_author_name
'Macdonald, Charles L. B.'
'Gorden, John D.'
'Voigt, Andreas'
'Filipponi, Silvia'
'Cowley, Alan H.'

_publ_section_title
;
 Group 13 decamethylmetallocenium cations
;
_journal_issue 9
_journal_name_full 'Dalton Transactions'
_journal_page_first 1161
_journal_page_last 1176
_journal_paper_doi 10.1039/b716220k
_journal_year 2008
_chemical_formula_moiety 'C20 H30 B Cl'
_chemical_formula_sum 'C20 H30 B Cl'
_chemical_formula_weight 316.70
_chemical_melting_point 89.5(5)
_chemical_name_common bispentamethylcyclopentadienylchloroborane
_chemical_name_systematic
;
?
;
_space_group_IT_number 14
_symmetry_cell_setting monoclinic
_symmetry_space_group_name_Hall '-P 2yn'
_symmetry_space_group_name_H-M 'P 1 21/n 1'
_atom_sites_solution_hydrogens geom
_atom_sites_solution_primary direct
_atom_sites_solution_secondary difmap
_audit_creation_method SHELXL-97
_cell_angle_alpha 90.00
_cell_angle_beta 92.212(13)
_cell_angle_gamma 90.00
_cell_formula_units_Z 4
_cell_length_a 7.6333(14)
_cell_length_b 16.202(2)
_cell_length_c 15.542(2)
_cell_measurement_reflns_used 64
_cell_measurement_temperature 153(2)
_cell_measurement_theta_max 12.49
_cell_measurement_theta_min 4.84
_cell_volume 1920.7(5)
_computing_cell_refinement 'Bruker XSCANS'
_computing_data_collection 'Bruker XSCANS'
_computing_data_reduction 'Bruker SHELXTL'
_computing_molecular_graphics 'Bruker SHELXTL'
_computing_publication_material 'Bruker SHELXTL'
_computing_structure_refinement 'SHELXL-97 (Sheldrick, 1997)'
_computing_structure_solution 'SHELXS-97 (Sheldrick, 1990)'
_diffrn_ambient_temperature 153(2)
_diffrn_measured_fraction_theta_full 0.989
_diffrn_measured_fraction_theta_max 0.989
_diffrn_measurement_device_type 'Bruker P4'
_diffrn_measurement_method '\w scans'
_diffrn_radiation_monochromator graphite
_diffrn_radiation_source 'fine-focus sealed tube'
_diffrn_radiation_type MoK\a
_diffrn_radiation_wavelength 0.71073
_diffrn_reflns_av_R_equivalents 0.0413
_diffrn_reflns_av_sigmaI/netI 0.0569
_diffrn_reflns_limit_h_max 9
_diffrn_reflns_limit_h_min -1
_diffrn_reflns_limit_k_max 21
_diffrn_reflns_limit_k_min -1
_diffrn_reflns_limit_l_max 20
_diffrn_reflns_limit_l_min -20
_diffrn_reflns_number 5686
_diffrn_reflns_theta_full 27.50
_diffrn_reflns_theta_max 27.50
_diffrn_reflns_theta_min 1.82
_diffrn_standards_decay_% 18.98
_diffrn_standards_interval_count 97
_diffrn_standards_number 3
_exptl_absorpt_coefficient_mu 0.194
_exptl_absorpt_correction_type none
_exptl_crystal_colour yellow
_exptl_crystal_density_diffrn 1.095
_exptl_crystal_density_meas 0
_exptl_crystal_density_method 'not measured'
_exptl_crystal_description prism
_exptl_crystal_F_000 688
_exptl_crystal_size_max 0.5
_exptl_crystal_size_mid 0.5
_exptl_crystal_size_min 0.4
_refine_diff_density_max 0.351
_refine_diff_density_min -0.380
_refine_diff_density_rms 0.071
_refine_ls_extinction_method none
_refine_ls_goodness_of_fit_ref 0.997
_refine_ls_hydrogen_treatment constr
_refine_ls_matrix_type full
_refine_ls_number_parameters 209
_refine_ls_number_reflns 4351
_refine_ls_number_restraints 0
_refine_ls_restrained_S_all 0.997
_refine_ls_R_factor_all 0.1072
_refine_ls_R_factor_gt 0.0640
_refine_ls_shift/su_max 0.001
_refine_ls_shift/su_mean 0.000
_refine_ls_structure_factor_coef Fsqd
_refine_ls_weighting_details 'calc w=1/[\s^2^(Fo^2^)+(0.1346P)^2^+0.0000P] where P=(Fo^2^+2Fc^2^)/3'
_refine_ls_weighting_scheme calc
_refine_ls_wR_factor_gt 0.1809
_refine_ls_wR_factor_ref 0.2161
_reflns_number_gt 2579
_reflns_number_total 4351
_reflns_threshold_expression >2sigma(I)
_cod_data_source_file b716220k.txt
_cod_data_source_block 7
_cod_depositor_comments
;
The following automatic conversions were performed:
'_symmetry_cell_setting' value 'Monoclinic' changed to 'monoclinic'
according to '/home/saulius/struct/CIF-dictionaries/cif_core.dic'
dictionary named 'cif_core.dic' version 2.4.1 from 2010-06-29.

Automatic conversion script
Id: cif_fix_enum 1527 2010-12-29 10:47:43Z saulius 

The following automatic conversions were performed:

'_chemical_melting_point' value '89-90' was changed to '89.5(5)' -
the average value was taken and precision was estimated.

Automatic conversion script
Id: cif_fix_values 1646 2011-03-28 12:23:43Z adriana 
;
_cod_original_sg_symbol_H-M P2(1)/n
_cod_database_code 7003453

loop_
_symmetry_equiv_pos_as_xyz
'x, y, z'
'-x+1/2, y+1/2, -z+1/2'
'-x, -y, -z'
'x-1/2, -y-1/2, z-1/2'

loop_
_atom_site_label
_atom_site_type_symbol
_atom_site_fract_x
_atom_site_fract_y
_atom_site_fract_z
_atom_site_U_iso_or_equiv
_atom_site_adp_type
_atom_site_occupancy
_atom_site_symmetry_multiplicity
_atom_site_calc_flag
_atom_site_refinement_flags
_atom_site_disorder_assembly
_atom_site_disorder_group
Cl Cl 0.07627(13) 0.25183(4) 0.70593(4) 0.0585(3) Uani 1 1 d . . .
B B 0.0459(4) 0.25188(16) 0.81953(16) 0.0318(6) Uani 1 1 d . . .
C10 C -0.1117(3) 0.17364(14) 0.94210(14) 0.0315(5) Uani 1 1 d . . .
C11 C 0.0971(3) 0.33582(14) 0.86684(14) 0.0320(5) Uani 1 1 d . . .
C12 C -0.0725(4) 0.38544(14) 0.85684(16) 0.0384(6) Uani 1 1 d . . .
C13 C -0.1295(3) 0.40209(14) 0.93612(17) 0.0373(6) Uani 1 1 d . . .
C14 C -0.0097(3) 0.36808(14) 1.00131(15) 0.0331(5) Uani 1 1 d . . .
C15 C 0.1226(3) 0.32992(13) 0.96382(14) 0.0297(5) Uani 1 1 d . . .
C16 C -0.0287(3) 0.16753(14) 0.85567(14) 0.0331(6) Uani 1 1 d . . .
C17 C 0.1398(4) 0.11992(14) 0.87828(15) 0.0364(6) Uani 1 1 d . . .
C18 C 0.1453(3) 0.10358(14) 0.96349(16) 0.0351(6) Uani 1 1 d . . .
C19 C -0.0108(3) 0.13592(14) 1.00202(14) 0.0328(5) Uani 1 1 d . . .
C101 C -0.2908(3) 0.20980(16) 0.95211(19) 0.0431(6) Uani 1 1 d . . .
H10A H -0.2989 0.2320 1.0091 0.065 Uiso 1 1 calc R . .
H10B H -0.3777 0.1675 0.9431 0.065 Uiso 1 1 calc R . .
H10C H -0.3103 0.2530 0.9106 0.065 Uiso 1 1 calc R . .
C111 C 0.2548(4) 0.38115(18) 0.82856(18) 0.0526(8) Uani 1 1 d . . .
H11A H 0.2745 0.4323 0.8585 0.079 Uiso 1 1 calc R . .
H11B H 0.2300 0.3920 0.7686 0.079 Uiso 1 1 calc R . .
H11C H 0.3575 0.3472 0.8348 0.079 Uiso 1 1 calc R . .
C121 C -0.1475(6) 0.4152(2) 0.77231(19) 0.0742(11) Uani 1 1 d . . .
H12A H -0.2332 0.4573 0.7819 0.111 Uiso 1 1 calc R . .
H12B H -0.2020 0.3700 0.7417 0.111 Uiso 1 1 calc R . .
H12C H -0.0554 0.4376 0.7390 0.111 Uiso 1 1 calc R . .
C131 C -0.2906(4) 0.45126(19) 0.9564(2) 0.0634(9) Uani 1 1 d . . .
H13A H -0.3539 0.4651 0.9038 0.095 Uiso 1 1 calc R . .
H13B H -0.2561 0.5009 0.9862 0.095 Uiso 1 1 calc R . .
H13C H -0.3642 0.4190 0.9922 0.095 Uiso 1 1 calc R . .
C141 C -0.0362(5) 0.3767(2) 1.09630(16) 0.0556(8) Uani 1 1 d . . .
H14A H 0.0556 0.3480 1.1278 0.083 Uiso 1 1 calc R . .
H14B H -0.1475 0.3536 1.1099 0.083 Uiso 1 1 calc R . .
H14C H -0.0335 0.4341 1.1118 0.083 Uiso 1 1 calc R . .
C151 C 0.2815(4) 0.29339(17) 1.00645(18) 0.0468(7) Uani 1 1 d . . .
H15A H 0.2534 0.2730 1.0622 0.070 Uiso 1 1 calc R . .
H15B H 0.3711 0.3348 1.0126 0.070 Uiso 1 1 calc R . .
H15C H 0.3230 0.2488 0.9721 0.070 Uiso 1 1 calc R . .
C161 C -0.1486(5) 0.12001(19) 0.79162(17) 0.0554(8) Uani 1 1 d . . .
H16A H -0.1851 0.0693 0.8175 0.083 Uiso 1 1 calc R . .
H16B H -0.0861 0.1080 0.7407 0.083 Uiso 1 1 calc R . .
H16C H -0.2498 0.1529 0.7766 0.083 Uiso 1 1 calc R . .
C171 C 0.2688(5) 0.09176(19) 0.81371(19) 0.0605(9) Uani 1 1 d . . .
H17A H 0.3426 0.0495 0.8389 0.091 Uiso 1 1 calc R . .
H17B H 0.3396 0.1377 0.7972 0.091 Uiso 1 1 calc R . .
H17C H 0.2066 0.0701 0.7638 0.091 Uiso 1 1 calc R . .
C181 C 0.2851(4) 0.05735(18) 1.01320(19) 0.0528(8) Uani 1 1 d . . .
H18A H 0.3740 0.0401 0.9750 0.079 Uiso 1 1 calc R . .
H18B H 0.2348 0.0097 1.0395 0.079 Uiso 1 1 calc R . .
H18C H 0.3364 0.0925 1.0571 0.079 Uiso 1 1 calc R . .
C191 C -0.0465(4) 0.12641(19) 1.09611(15) 0.0488(7) Uani 1 1 d . . .
H19A H -0.1559 0.1525 1.1080 0.073 Uiso 1 1 calc R . .
H19B H 0.0462 0.1519 1.1301 0.073 Uiso 1 1 calc R . .
H19C H -0.0526 0.0688 1.1102 0.073 Uiso 1 1 calc R . .

loop_
_atom_site_aniso_label
_atom_site_aniso_U_11
_atom_site_aniso_U_22
_atom_site_aniso_U_33
_atom_site_aniso_U_23
_atom_site_aniso_U_13
_atom_site_aniso_U_12
Cl 0.1059(7) 0.0478(4) 0.0229(3) -0.0033(3) 0.0165(3) -0.0165(4)
B 0.0408(15) 0.0309(13) 0.0241(11) 0.0005(10) 0.0070(11) 0.0003(12)
C10 0.0381(13) 0.0243(11) 0.0330(11) -0.0006(9) 0.0103(10) -0.0037(10)
C11 0.0454(14) 0.0249(11) 0.0264(11) 0.0006(9) 0.0099(10) -0.0036(10)
C12 0.0494(16) 0.0221(11) 0.0426(13) 0.0027(10) -0.0107(12) -0.0008(11)
C13 0.0319(13) 0.0243(11) 0.0556(15) -0.0055(10) 0.0012(11) -0.0020(10)
C14 0.0417(14) 0.0241(11) 0.0342(12) -0.0032(9) 0.0123(10) -0.0069(10)
C15 0.0359(13) 0.0247(11) 0.0289(11) 0.0004(9) 0.0046(9) -0.0036(10)
C16 0.0456(15) 0.0281(11) 0.0258(11) -0.0002(9) 0.0033(10) -0.0045(11)
C17 0.0483(15) 0.0237(11) 0.0381(12) -0.0040(10) 0.0131(11) 0.0007(11)
C18 0.0411(14) 0.0239(11) 0.0409(13) 0.0014(10) 0.0089(11) 0.0027(10)
C19 0.0444(15) 0.0245(11) 0.0300(11) 0.0035(9) 0.0103(10) 0.0002(10)
C101 0.0354(14) 0.0363(14) 0.0581(16) 0.0049(12) 0.0092(12) -0.0017(12)
C111 0.070(2) 0.0425(15) 0.0470(15) -0.0053(13) 0.0226(15) -0.0202(15)
C121 0.113(3) 0.0491(18) 0.0574(19) 0.0078(15) -0.034(2) 0.013(2)
C131 0.0428(17) 0.0413(16) 0.106(3) -0.0199(17) 0.0079(17) 0.0049(14)
C141 0.079(2) 0.0513(16) 0.0377(15) -0.0128(13) 0.0229(15) -0.0140(16)
C151 0.0462(17) 0.0398(15) 0.0536(17) 0.0011(12) -0.0073(13) 0.0011(13)
C161 0.083(2) 0.0431(15) 0.0402(14) -0.0062(12) -0.0016(15) -0.0220(16)
C171 0.081(2) 0.0471(17) 0.0561(18) -0.0063(14) 0.0343(17) 0.0128(17)
C181 0.0545(18) 0.0436(16) 0.0604(18) 0.0126(14) 0.0053(15) 0.0120(14)
C191 0.0642(19) 0.0509(16) 0.0321(13) 0.0067(12) 0.0130(13) 0.0028(15)

loop_
_atom_type_symbol
_atom_type_description
_atom_type_scat_dispersion_real
_atom_type_scat_dispersion_imag
_atom_type_scat_source
C C 0.0033 0.0016 'International Tables Vol C Tables 4.2.6.8 and 6.1.1.4'
H H 0.0000 0.0000 'International Tables Vol C Tables 4.2.6.8 and 6.1.1.4'
B B 0.0013 0.0007 'International Tables Vol C Tables 4.2.6.8 and 6.1.1.4'
Cl Cl 0.1484 0.1585 'International Tables Vol C Tables 4.2.6.8 and 6.1.1.4'

loop_
_geom_angle_atom_site_label_1
_geom_angle_atom_site_label_2
_geom_angle_atom_site_label_3
_geom_angle
_geom_angle_site_symmetry_1
_geom_angle_site_symmetry_3
_geom_angle_publ_flag
C11 B C16 131.1(2) . . ?
C11 B Cl 114.73(17) . . ?
C16 B Cl 114.18(17) . . ?
C19 C10 C101 127.6(2) . . ?
C19 C10 C16 109.9(2) . . ?
C101 C10 C16 122.2(2) . . ?
C15 C11 C12 102.14(19) . . ?
C15 C11 C111 109.9(2) . . ?
C12 C11 C111 112.3(2) . . ?
C15 C11 B 115.24(18) . . ?
C12 C11 B 102.2(2) . . ?
C111 C11 B 114.17(19) . . ?
C13 C12 C121 127.8(3) . . ?
C13 C12 C11 108.3(2) . . ?
C121 C12 C11 123.7(3) . . ?
C12 C13 C14 110.2(2) . . ?
C12 C13 C131 126.2(3) . . ?
C14 C13 C131 123.5(2) . . ?
C15 C14 C13 109.8(2) . . ?
C15 C14 C141 127.1(2) . . ?
C13 C14 C141 123.1(2) . . ?
C14 C15 C151 127.5(2) . . ?
C14 C15 C11 109.5(2) . . ?
C151 C15 C11 122.7(2) . . ?
C10 C16 C17 101.92(18) . . ?
C10 C16 C161 110.5(2) . . ?
C17 C16 C161 111.8(2) . . ?
C10 C16 B 115.19(19) . . ?
C17 C16 B 101.8(2) . . ?
C161 C16 B 114.5(2) . . ?
C18 C17 C171 126.8(3) . . ?
C18 C17 C16 108.6(2) . . ?
C171 C17 C16 124.5(2) . . ?
C17 C18 C19 109.8(2) . . ?
C17 C18 C181 126.9(2) . . ?
C19 C18 C181 123.3(2) . . ?
C10 C19 C18 109.8(2) . . ?
C10 C19 C191 127.1(2) . . ?
C18 C19 C191 123.1(2) . . ?

loop_
_geom_bond_atom_site_label_1
_geom_bond_atom_site_label_2
_geom_bond_distance
_geom_bond_site_symmetry_2
_geom_bond_publ_flag
Cl B 1.790(3) . ?
B C11 1.588(3) . ?
B C16 1.591(3) . ?
C10 C19 1.334(3) . ?
C10 C101 1.501(4) . ?
C10 C16 1.510(3) . ?
C11 C15 1.515(3) . ?
C11 C12 1.527(4) . ?
C11 C111 1.548(3) . ?
C12 C13 1.350(4) . ?
C12 C121 1.493(4) . ?
C13 C14 1.447(4) . ?
C13 C131 1.508(4) . ?
C14 C15 1.337(3) . ?
C14 C141 1.504(3) . ?
C15 C151 1.483(4) . ?
C16 C17 1.529(4) . ?
C16 C161 1.533(4) . ?
C17 C18 1.350(3) . ?
C17 C171 1.504(3) . ?
C18 C19 1.452(3) . ?
C18 C181 1.494(4) . ?
C19 C191 1.506(3) . ?

loop_
_cod_related_entry_id
_cod_related_entry_database
_cod_related_entry_code
1 ChemSpider 21118960
